data_1000510
loop_
_publ_author_name
'Martel, A.'
'Leconte, S.'
'Dujardin, G.'
'Brown, E.'
'Maisonneuve, V.'
'Retoux, R.'

_publ_section_title
;
 Lewis Acid Catalysed [4+2] Heterocycloadditions between Ketone Enol Ethers
 and \b-Ethylenic \a-Oxo Esters
;
_journal_issue 3
_journal_name_full 'European Journal of Organic Chemistry'
_journal_page_first 514
_journal_page_last 525
_journal_paper_doi 10.1002/1099-0690(20022)2002:3<514::AID-EJOC514>3.0.CO;2-Z
_journal_volume 2002
_journal_year 2002
_chemical_formula_moiety 'C23 H34 O4 Si1'
_chemical_formula_sum 'C23 H34 O4 Si'
_chemical_melting_point 399.15
_chemical_name_systematic
'Methyl (4R*,4aS*,8aS*)-8a-t-butyldimethylsiloxy-4-phenyl-4a,5,6,7,8,8a-hexahydro-4H-chromene-2-carboxylate'
_space_group_IT_number 2
_symmetry_cell_setting triclinic
_symmetry_Int_Tables_number 2
_symmetry_space_group_name_Hall '-P 1'
_symmetry_space_group_name_H-M 'P -1'
_cell_angle_alpha 89.406(10)
_cell_angle_beta 72.021(13)
_cell_angle_gamma 70.117(11)
_cell_formula_units_Z 2
_cell_length_a 9.4586(17)
_cell_length_b 11.1593(16)
_cell_length_c 12.4892(15)
_cell_volume 1172.522
_diffrn_ambient_temperature 293
_exptl_crystal_density_diffrn 1.14
_refine_ls_R_factor_gt 0.0822
_refine_ls_wR_factor_gt 0.0822
_cod_original_formula_sum 'C23 H34 O4 Si1'
_cod_database_code 1000510

loop_
_symmetry_equiv_pos_site_id
_symmetry_equiv_pos_as_xyz
1 x,y,z
2 -x,-y,-z

loop_
_atom_site_label
_atom_site_type_symbol
_atom_site_fract_x
_atom_site_fract_y
_atom_site_fract_z
Si1 Si 0.44140(12) 0.25701(10) 0.32927(8)
O1 O 0.5587(2) 0.25947(17) 0.20207(16)
O2 O 0.7816(2) 0.07236(18) 0.15445(19)
O3 O 0.8154(3) -0.1538(2) 0.2074(2)
O4 O 0.7540(4) -0.2140(2) 0.0649(2)
C1 C 0.7245(3) 0.2083(2) 0.1459(3)
C2 C 0.7555(3) 0.2339(3) 0.0214(3)
H1 H 0.879(7) 0.188(5) -0.024(4)
C3 C 0.7156(4) 0.3775(3) 0.0125(3)
H2 H 0.60240 0.42160 0.04870
H3 H 0.74130 0.39240 -0.06670
C4 C 0.8058(5) 0.4329(3) 0.0674(4)
H4 H 0.91890 0.39500 0.02710
H5 H 0.77340 0.52470 0.06300
C5 C 0.7731(5) 0.4064(3) 0.1901(4)
H6 H 0.83480 0.43910 0.22320
H7 H 0.66150 0.45070 0.23170
C6 C 0.8158(4) 0.2633(3) 0.2004(3)
H8 H 0.79070 0.24890 0.27970
H9 H 0.92910 0.21980 0.16380
C7 C 0.6655(3) 0.1735(3) -0.0319(2)
H10 H 0.55190 0.22450 -0.00080
C8 C 0.6895(4) 0.0405(3) 0.0024(2)
H11 H 0.655(7) -0.022(5) -0.037(5)
C9 C 0.7443(3) 0.0001(3) 0.0872(3)
C10 C 0.7152(3) 0.1734(3) -0.1590(3)
C11 C 0.8688(4) 0.1024(4) -0.2274(3)
H12 H 0.945(7) 0.043(6) -0.195(5)
C12 C 0.9108(6) 0.1038(5) -0.3440(3)
H13 H 1.039(7) 0.049(5) -0.393(5)
C13 C 0.8044(7) 0.1743(5) -0.3930(4)
H14 H 0.826(6) 0.199(5) -0.487(5)
C14 C 0.6518(7) 0.2457(6) -0.3264(4)
H15 H 0.571(7) 0.296(6) -0.348(5)
C15 C 0.6066(5) 0.2441(4) -0.2104(3)
H16 H 0.492(7) 0.299(5) -0.156(5)
C16 C 0.7705(4) -0.1334(3) 0.1178(3)
C17 C 0.8447(6) -0.2816(4) 0.2430(4)
H17 H 0.91190 -0.29590 0.28930
H18 H 0.74550 -0.28990 0.28560
H19 H 0.89600 -0.34370 0.17750
C18 C 0.4324(7) 0.3899(7) 0.4296(5)
H20 H 0.39470 0.36890 0.50550
H21 H 0.35880 0.46800 0.41880
H22 H 0.53490 0.39290 0.41290
C19 C 0.5114(8) 0.1093(6) 0.3915(5)
H23 H 0.50260 0.04010 0.35270
H24 H 0.44850 0.11900 0.47050
H25 H 0.62100 0.08980 0.38650
C20 C 0.2437(5) 0.3052(5) 0.3141(3)
C21 C 0.1136(7) 0.3108(7) 0.4237(5)
H26 H 0.01480 0.32910 0.40910
H27 H 0.10320 0.37690 0.47720
H28 H 0.14030 0.22970 0.45400
C22 C 0.1984(8) 0.4248(10) 0.2668(9)
H29 H 0.08540 0.45730 0.28230
H30 H 0.25100 0.41160 0.18640
H31 H 0.22860 0.48540 0.30000
C23 C 0.2520(9) 0.1965(11) 0.2311(7)
H32 H 0.14680 0.19680 0.24250
H33 H 0.31670 0.11500 0.24570
H34 H 0.29770 0.21130 0.15440

loop_
_atom_type_symbol
_atom_type_radius_bond
C 0.68
H 0.23
O 0.68
Si 1.20
